data_2100187
loop_
_publ_author_name
'Caspi, El'ad N.'
'Pokroy, Boaz'
'Lee, Peter L.'
'Quintana, John P.'
'Zolotoyabko, Emil'

_publ_section_title
;
 On the structure of aragonite
;
_journal_issue 2
_journal_name_full 'Acta Crystallographica Section B'
_journal_page_first 129
_journal_page_last 132
_journal_paper_doi 10.1107/S0108768105005240
_journal_volume 61
_journal_year 2005
_chemical_formula_sum 'C Ca O3'
_chemical_formula_weight 100.09
_chemical_name_common aragonite
_space_group_IT_number 62
_symmetry_cell_setting orthorhombic
_symmetry_space_group_name_Hall '-P 2n 2a'
_symmetry_space_group_name_H-M 'P m c n'
_cell_angle_alpha 90.0
_cell_angle_beta 90.0
_cell_angle_gamma 90.0
_cell_formula_units_Z 4
_cell_length_a 4.961830(13)
_cell_length_b 7.96914(2)
_cell_length_c 5.742852(15)
_cell_volume 227.0811(10)
_diffrn_radiation_wavelength 0.49581
_cod_data_source_file lc5015.cif
_cod_data_source_block PMCN_SF43P_phase_1
_cod_original_cell_volume 227.0810(10)
_cod_database_code 2100187

loop_
_symmetry_equiv_pos_site_id
_symmetry_equiv_pos_as_xyz
1 +x,+y,+z
2 -x+1/2,+y,+z
3 +x,-y+1/2,+z+1/2
4 -x+1/2,-y+1/2,+z+1/2
-1 -x,-y,-z
-2 +x+1/2,-y,-z
-3 -x,+y+1/2,-z+1/2
-4 +x+1/2,+y+1/2,-z+1/2

loop_
_atom_site_aniso_label
_atom_site_aniso_U_11
_atom_site_aniso_U_22
_atom_site_aniso_U_33
_atom_site_aniso_U_12
_atom_site_aniso_U_13
_atom_site_aniso_U_23
Ca 0.00450(9) 0.00677(9) 0.01166(10) 0.0 0.0 -0.00195(14)
C 0.0198(6) 0.0210(6) 0.0049(5) 0.0 0.0 -0.0005(5)
O1 0.0127(4) 0.0033(3) 0.0188(4) 0.0 0.0 0.0037(3)
O2 0.0004(2) 0.0107(2) 0.0200(3) 0.00669(18) 0.0003(2) 0.0016(2)

loop_
_atom_site_label
_atom_site_fract_x
_atom_site_fract_y
_atom_site_fract_z
_atom_site_U_iso_or_equiv
_atom_site_thermal_displace_type
_atom_site_occupancy
_atom_site_type_symbol
Ca 0.25 0.41502(2) 0.75985(4) 0.00764 Uani 1.0 Ca
C 0.25 0.76194(12) -0.08240(14) 0.01523 Uani 1.0 C
O1 0.25 0.92238(8) -0.09453(8) 0.01161 Uani 1.0 O
O2 0.47499(7) 0.68012(5) -0.08725(7) 0.01035 Uani 1.0 O

loop_
_atom_type_symbol
Ca
C_
O_
